data_1528140
loop_
_publ_author_name
'Toraya, H.'
'Iwai, S.I.'
'Marumo, F.'
'Nishikawa, T.'
'Hirao, M.'

_publ_section_title
;
 The crystal structure of synthetic mica, K Mg2.75 Si3.5 Al0.5 O10 F2
;
_journal_name_full 'Mineralogical Journal (Japan)'
_journal_page_first 210
_journal_page_last 220
_journal_volume 9
_journal_year 1978
_chemical_formula_sum 'Al0.5 F2 K Mg2.75 O10 Si3.5'
_chemical_name_systematic 'K Mg2.75 Si3.5 Al0.5 O10 F2'
_space_group_IT_number 12
_symmetry_space_group_name_Hall '-C 2y'
_symmetry_space_group_name_H-M 'C 1 2/m 1'
_cell_angle_alpha 90
_cell_angle_beta 100.07
_cell_angle_gamma 90
_cell_formula_units_Z 2
_cell_length_a 5.292
_cell_length_b 9.164
_cell_length_c 10.143
_cell_volume 484.316
_citation_journal_id_ASTM MJTOAS
_cod_data_source_file Toraya_MJTOAS_1978_873.cif
_cod_data_source_block Al0.5F2K1Mg2.75O10Si3.5
_cod_original_formula_sum 'Al0.5 F2 K1 Mg2.75 O10 Si3.5'
_cod_database_code 1528140

loop_
_symmetry_equiv_pos_as_xyz
x,y,z
-x,y,-z
-x,-y,-z
x,-y,z
x+1/2,y+1/2,z
-x+1/2,y+1/2,-z
-x+1/2,-y+1/2,-z
x+1/2,-y+1/2,z

loop_
_atom_site_label
_atom_site_type_symbol
_atom_site_fract_x
_atom_site_fract_y
_atom_site_fract_z
_atom_site_occupancy
_atom_site_U_iso_or_equiv
O1 O-2 0.0375 0 0.1669 1 0.0
Si1 Si+4 0.07558 0.16653 0.22616 0.875 0.0
Mg2 Mg+2 0 0.33205 0.5 0.927 0.0
K1 K+1 0 0.5 0 0.938 0.0
O3 O-2 0.1298 0.1665 0.3891 1 0.0
Al1 Al+3 0.07558 0.16653 0.22616 0.125 0.0
O2 O-2 0.315 0.2408 0.1669 1 0.0
Mg1 Mg+2 0 0 0.5 0.927 0.0
F1 F-1 0.6336 0 0.4008 1 0.0
